data_2240688
loop_
_publ_author_name
'Fernandes, Daniara'
'de Simoni, Deborah'
'Rodrigues, Jr, Manoel T.'
'Santos, Marilia S.'
'Coelho, Fernando'

_publ_section_title
;
 Crystal structure of
 3-(3,4,5-trimethoxyphenyl)-1,2,3,4-tetrahydrocyclopenta[<i>b</i>]indole-2-carboxylic
 acid
;
_journal_issue 6
_journal_name_full 'Acta Crystallographica Section E'
_journal_page_first o395
_journal_page_last o396
_journal_paper_doi 10.1107/S2056989015008786
_journal_volume 71
_journal_year 2015
_chemical_formula_iupac 'C21 H21 N O5'
_chemical_formula_moiety 'C21 H21 N O5'
_chemical_formula_sum 'C21 H21 N O5'
_chemical_formula_weight 367.39
_chemical_name_systematic '3-(3,4,5-Trimethoxyphenyl)-1,2,3,4-tetrahydrocyclopenta[<i>b</i>]indole-2-carboxylic acid'
_space_group_crystal_system triclinic
_space_group_IT_number 2
_space_group_name_Hall '-P 1'
_space_group_name_H-M_alt 'P -1'
_symmetry_space_group_name_Hall '-P 1'
_symmetry_space_group_name_H-M 'P -1'
_atom_sites_solution_hydrogens geom
_audit_creation_method SHELXL-2014
_cell_angle_alpha 91.939(5)
_cell_angle_beta 97.198(6)
_cell_angle_gamma 91.716(5)
_cell_formula_units_Z 2
_cell_length_a 7.2030(10)
_cell_length_b 9.5844(12)
_cell_length_c 12.9957(17)
_cell_measurement_reflns_used 9708
_cell_measurement_temperature 100(2)
_cell_measurement_theta_max 38
_cell_measurement_theta_min 2.6
_cell_volume 889.1(2)
_computing_cell_refinement
;
<i>SAINT</i> (Bruker, 2010)
;
_computing_data_collection
;
<i>APEX2</i> (Bruker, 2010)
;
_computing_data_reduction
;
<i>SAINT</i> (Bruker, 2010)
;
_computing_molecular_graphics
;
MERCURY (Macrae <i>et al.</i>,  2006)
;
_computing_publication_material
;
OLEX2 (Dolomanov <i>et al.</i>,  2003) and publCIF (Westrip,
2010)
;
_computing_structure_refinement
;
<i>SHELXLE</i> (H\"ubschle <i>et al.</i>,  2011)
;
_computing_structure_solution
;
SHELXS97 (Sheldrick, 2008)
;
_diffrn_ambient_temperature 100(2)
_diffrn_detector_area_resol_mean 8.3333
_diffrn_measured_fraction_theta_full 1.000
_diffrn_measured_fraction_theta_max 0.999
_diffrn_measurement_device_type 'Bruker APEX CCD'
_diffrn_measurement_method 'phi and omega scans'
_diffrn_radiation_source 'fine-focus sealed tube'
_diffrn_radiation_type MoK\a
_diffrn_radiation_wavelength 0.71073
_diffrn_reflns_av_R_equivalents 0.0314
_diffrn_reflns_limit_h_max 11
_diffrn_reflns_limit_h_min -11
_diffrn_reflns_limit_k_max 15
_diffrn_reflns_limit_k_min -15
_diffrn_reflns_limit_l_max 20
_diffrn_reflns_limit_l_min -20
_diffrn_reflns_number 100846
_diffrn_reflns_theta_full 25.242
_diffrn_reflns_theta_max 34.970
_diffrn_reflns_theta_min 1.581
_exptl_absorpt_coefficient_mu 0.098
_exptl_absorpt_correction_T_max 0.987
_exptl_absorpt_correction_T_min 0.967
_exptl_absorpt_correction_type multi-scan
_exptl_absorpt_process_details
;
(SADABS; Bruker, 2010)
;
_exptl_crystal_colour colourless
_exptl_crystal_density_diffrn 1.372
_exptl_crystal_description irregular
_exptl_crystal_F_000 388
_exptl_crystal_size_max 0.343
_exptl_crystal_size_mid 0.173
_exptl_crystal_size_min 0.131
_refine_diff_density_max 0.576
_refine_diff_density_min -0.274
_refine_ls_extinction_method none
_refine_ls_goodness_of_fit_ref 0.936
_refine_ls_hydrogen_treatment constr
_refine_ls_matrix_type full
_refine_ls_number_parameters 248
_refine_ls_number_reflns 7825
_refine_ls_number_restraints 0
_refine_ls_restrained_S_all 0.936
_refine_ls_R_factor_all 0.0474
_refine_ls_R_factor_gt 0.0378
_refine_ls_shift/su_max 0.000
_refine_ls_shift/su_mean 0.000
_refine_ls_structure_factor_coef Fsqd
_refine_ls_weighting_details 'w=1/[\s^2^(Fo^2^)+(0.0790P)^2^+0.2107P] where P=(Fo^2^+2Fc^2^)/3'
_refine_ls_weighting_scheme calc
_refine_ls_wR_factor_gt 0.1079
_refine_ls_wR_factor_ref 0.1188
_reflns_number_gt 6558
_reflns_number_total 7825
_reflns_threshold_expression I>2\s(I)
_cod_data_source_file hb7417sup1.cif
_cod_data_source_block I
_cod_database_code 2240688
_shelx_space_group_comment
;
The symmetry employed for this shelxl refinement is uniquely defined
by the following loop, which should always be used as a source of
symmetry information in preference to the above space-group names.
They are only intended as comments.
;
_shelx_estimated_absorpt_t_min 0.9671
_shelx_estimated_absorpt_t_max 0.9872
_shelxl_version_number 2.014

loop_
_space_group_symop_operation_xyz
'x, y, z'
'-x, -y, -z'

loop_
_atom_site_type_symbol
_atom_site_label
_atom_site_fract_x
_atom_site_fract_y
_atom_site_fract_z
_atom_site_U_iso_or_equiv
_atom_site_adp_type
_atom_site_calc_flag
_atom_site_occupancy
O O1 0.67935(8) 0.20458(6) 0.61432(4) 0.01701(10) Uani d 1
O O2 0.85593(8) 0.13066(7) 0.45301(4) 0.02026(11) Uani d 1
O O3 0.52886(8) 0.14039(6) 0.07684(5) 0.02004(11) Uani d 1
O O4 0.27178(9) 0.00009(6) 0.05008(5) 0.02346(12) Uani d 1
H H4 0.3380 -0.0455 0.0131 0.035 Uiso calc 1
O O5 0.36545(8) 0.34406(6) 0.59020(4) 0.01927(11) Uani d 1
N N1 0.20865(9) 0.57757(6) 0.22742(5) 0.01503(10) Uani d 1
H H1 0.2993 0.6285 0.2636 0.018 Uiso calc 1
C C1 -0.33636(10) 0.65445(9) 0.10853(6) 0.01960(13) Uani d 1
H H1A -0.4633 0.6671 0.0816 0.024 Uiso calc 1
C C2 -0.25626(10) 0.52708(8) 0.09178(6) 0.01735(12) Uani d 1
H H2 -0.3264 0.4538 0.0522 0.021 Uiso calc 1
C C3 -0.07052(9) 0.50802(7) 0.13406(5) 0.01394(11) Uani d 1
C C4 0.05337(9) 0.39331(7) 0.13915(5) 0.01372(11) Uani d 1
C C5 0.21619(9) 0.43919(7) 0.19636(5) 0.01331(11) Uani d 1
C C6 0.36676(9) 0.33516(7) 0.20740(5) 0.01314(11) Uani d 1
H H6 0.4670 0.3624 0.1645 0.016 Uiso calc 1
C C7 0.45411(9) 0.30909(7) 0.31710(5) 0.01289(11) Uani d 1
C C8 0.62291(9) 0.24015(7) 0.33130(5) 0.01407(11) Uani d 1
H H8 0.6873 0.2187 0.2736 0.017 Uiso calc 1
C C9 0.69665(9) 0.20293(7) 0.43061(5) 0.01429(11) Uani d 1
C C10 0.60455(9) 0.23835(7) 0.51579(5) 0.01402(11) Uani d 1
C C11 0.58428(11) 0.08561(8) 0.65126(6) 0.02034(13) Uani d 1
H H11A 0.4493 0.1005 0.6438 0.031 Uiso calc 1
H H11B 0.6302 0.0737 0.7246 0.031 Uiso calc 1
H H11C 0.6086 0.0016 0.6106 0.031 Uiso calc 1
C C12 0.94999(11) 0.08870(10) 0.36769(7) 0.02528(16) Uani d 1
H H12A 0.8643 0.0311 0.3179 0.038 Uiso calc 1
H H12B 1.0587 0.0345 0.3927 0.038 Uiso calc 1
H H12C 0.9918 0.1716 0.3337 0.038 Uiso calc 1
C C13 0.03194(10) 0.62141(7) 0.19116(5) 0.01434(11) Uani d 1
C C14 -0.04783(11) 0.75053(8) 0.20623(6) 0.01750(12) Uani d 1
H H14 0.0223 0.8256 0.2437 0.021 Uiso calc 1
C C15 -0.23267(11) 0.76525(8) 0.16470(6) 0.01940(13) Uani d 1
H H15 -0.2905 0.8517 0.1743 0.023 Uiso calc 1
C C16 0.06472(10) 0.24706(7) 0.09663(5) 0.01538(12) Uani d 1
H H16A 0.0682 0.2448 0.0207 0.018 Uiso calc 1
H H16B -0.0415 0.1870 0.1125 0.018 Uiso calc 1
C C17 0.25541(9) 0.20188(7) 0.15655(5) 0.01396(11) Uani d 1
H H17 0.2239 0.1432 0.2146 0.017 Uiso calc 1
C C18 0.36696(10) 0.11304(7) 0.09044(5) 0.01515(12) Uani d 1
C C19 0.36205(9) 0.34551(7) 0.40179(5) 0.01444(11) Uani d 1
H H19 0.2477 0.3931 0.3918 0.017 Uiso calc 1
C C20 0.43904(10) 0.31162(7) 0.50143(5) 0.01433(11) Uani d 1
C C21 0.19448(12) 0.41674(9) 0.58029(6) 0.02137(14) Uani d 1
H H21A 0.2090 0.5011 0.5411 0.032 Uiso calc 1
H H21B 0.1631 0.4429 0.6494 0.032 Uiso calc 1
H H21C 0.0939 0.3561 0.5435 0.032 Uiso calc 1

loop_
_atom_site_aniso_label
_atom_site_aniso_U_11
_atom_site_aniso_U_22
_atom_site_aniso_U_33
_atom_site_aniso_U_12
_atom_site_aniso_U_13
_atom_site_aniso_U_23
O1 0.0210(2) 0.0173(2) 0.0115(2) -0.00177(18) -0.00212(16) 0.00000(16)
O2 0.0164(2) 0.0267(3) 0.0175(2) 0.00815(19) 0.00017(17) -0.00044(19)
O3 0.0183(2) 0.0206(3) 0.0210(2) 0.00222(19) 0.00369(18) -0.00790(19)
O4 0.0243(3) 0.0181(3) 0.0283(3) -0.0019(2) 0.0082(2) -0.0119(2)
O5 0.0259(3) 0.0208(3) 0.0124(2) 0.0063(2) 0.00682(18) -0.00088(18)
N1 0.0170(2) 0.0125(2) 0.0146(2) 0.00230(18) -0.00148(18) -0.00317(18)
C1 0.0167(3) 0.0230(3) 0.0192(3) 0.0042(2) 0.0019(2) 0.0012(2)
C2 0.0155(3) 0.0197(3) 0.0166(3) 0.0007(2) 0.0015(2) 0.0002(2)
C3 0.0151(3) 0.0150(3) 0.0116(2) 0.0016(2) 0.00173(19) -0.0009(2)
C4 0.0155(3) 0.0137(3) 0.0118(2) 0.0010(2) 0.00152(19) -0.00208(19)
C5 0.0160(3) 0.0121(3) 0.0115(2) 0.0017(2) 0.00085(19) -0.00173(19)
C6 0.0153(2) 0.0127(3) 0.0113(2) 0.0017(2) 0.00156(19) -0.00173(19)
C7 0.0147(2) 0.0127(3) 0.0111(2) 0.0013(2) 0.00167(19) -0.00187(19)
C8 0.0146(2) 0.0153(3) 0.0123(2) 0.0017(2) 0.00190(19) -0.0019(2)
C9 0.0136(2) 0.0149(3) 0.0139(2) 0.0015(2) 0.00027(19) -0.0019(2)
C10 0.0163(3) 0.0142(3) 0.0109(2) -0.0002(2) -0.00008(19) -0.00137(19)
C11 0.0230(3) 0.0187(3) 0.0195(3) 0.0007(2) 0.0022(2) 0.0047(2)
C12 0.0191(3) 0.0344(4) 0.0229(3) 0.0105(3) 0.0035(3) -0.0029(3)
C13 0.0168(3) 0.0141(3) 0.0120(2) 0.0029(2) 0.00133(19) -0.00108(19)
C14 0.0212(3) 0.0152(3) 0.0158(3) 0.0046(2) 0.0008(2) -0.0018(2)
C15 0.0206(3) 0.0199(3) 0.0181(3) 0.0071(2) 0.0024(2) 0.0002(2)
C16 0.0169(3) 0.0139(3) 0.0148(3) 0.0006(2) 0.0008(2) -0.0035(2)
C17 0.0176(3) 0.0124(3) 0.0119(2) 0.0016(2) 0.00258(19) -0.00245(19)
C18 0.0195(3) 0.0134(3) 0.0124(2) 0.0028(2) 0.0016(2) -0.0023(2)
C19 0.0163(3) 0.0156(3) 0.0117(2) 0.0032(2) 0.0025(2) -0.0011(2)
C20 0.0179(3) 0.0139(3) 0.0115(2) 0.0014(2) 0.0033(2) -0.00188(19)
C21 0.0257(3) 0.0198(3) 0.0208(3) 0.0062(3) 0.0110(3) -0.0001(2)

loop_
_atom_type_symbol
_atom_type_description
_atom_type_scat_dispersion_real
_atom_type_scat_dispersion_imag
_atom_type_scat_source
C C 0.0033 0.0016 'International Tables Vol C Tables 4.2.6.8 and 6.1.1.4'
H H 0.0000 0.0000 'International Tables Vol C Tables 4.2.6.8 and 6.1.1.4'
N N 0.0061 0.0033 'International Tables Vol C Tables 4.2.6.8 and 6.1.1.4'
O O 0.0106 0.0060 'International Tables Vol C Tables 4.2.6.8 and 6.1.1.4'

loop_
_geom_angle_atom_site_label_1
_geom_angle_atom_site_label_2
_geom_angle_atom_site_label_3
_geom_angle
C10 O1 C11 112.48(6)
C9 O2 C12 116.77(6)
C18 O4 H4 109.5
C20 O5 C21 117.21(6)
C5 N1 C13 107.21(6)
C5 N1 H1 126.4
C13 N1 H1 126.4
C2 C1 C15 121.12(7)
C2 C1 H1A 119.4
C15 C1 H1A 119.4
C1 C2 C3 119.10(7)
C1 C2 H2 120.5
C3 C2 H2 120.5
C2 C3 C13 118.90(6)
C2 C3 C4 135.29(7)
C13 C3 C4 105.75(6)
C5 C4 C3 107.07(6)
C5 C4 C16 112.09(6)
C3 C4 C16 140.65(6)
C4 C5 N1 111.28(6)
C4 C5 C6 115.13(6)
N1 C5 C6 133.48(6)
C5 C6 C7 116.44(5)
C5 C6 C17 100.20(5)
C7 C6 C17 111.15(5)
C5 C6 H6 109.5
C7 C6 H6 109.5
C17 C6 H6 109.5
C19 C7 C8 120.56(6)
C19 C7 C6 120.63(6)
C8 C7 C6 118.70(6)
C9 C8 C7 119.72(6)
C9 C8 H8 120.1
C7 C8 H8 120.1
O2 C9 C8 124.76(6)
O2 C9 C10 115.23(6)
C8 C9 C10 120.01(6)
O1 C10 C20 119.89(6)
O1 C10 C9 120.14(6)
C20 C10 C9 119.94(6)
O1 C11 H11A 109.5
O1 C11 H11B 109.5
H11A C11 H11B 109.5
O1 C11 H11C 109.5
H11A C11 H11C 109.5
H11B C11 H11C 109.5
O2 C12 H12A 109.5
O2 C12 H12B 109.5
H12A C12 H12B 109.5
O2 C12 H12C 109.5
H12A C12 H12C 109.5
H12B C12 H12C 109.5
N1 C13 C14 129.41(7)
N1 C13 C3 108.66(6)
C14 C13 C3 121.91(6)
C15 C14 C13 117.73(7)
C15 C14 H14 121.1
C13 C14 H14 121.1
C14 C15 C1 121.22(7)
C14 C15 H15 119.4
C1 C15 H15 119.4
C4 C16 C17 101.36(5)
C4 C16 H16A 111.5
C17 C16 H16A 111.5
C4 C16 H16B 111.5
C17 C16 H16B 111.5
H16A C16 H16B 109.3
C18 C17 C6 113.56(6)
C18 C17 C16 113.05(5)
C6 C17 C16 109.05(5)
C18 C17 H17 106.9
C6 C17 H17 106.9
C16 C17 H17 106.9
O3 C18 O4 123.34(6)
O3 C18 C17 124.14(6)
O4 C18 C17 112.51(6)
C7 C19 C20 119.54(6)
C7 C19 H19 120.2
C20 C19 H19 120.2
O5 C20 C19 125.19(6)
O5 C20 C10 114.64(6)
C19 C20 C10 120.17(6)
O5 C21 H21A 109.5
O5 C21 H21B 109.5
H21A C21 H21B 109.5
O5 C21 H21C 109.5
H21A C21 H21C 109.5
H21B C21 H21C 109.5

loop_
_geom_bond_atom_site_label_1
_geom_bond_atom_site_label_2
_geom_bond_distance
O1 C10 1.3785(8)
O1 C11 1.4396(10)
O2 C9 1.3632(9)
O2 C12 1.4229(10)
O3 C18 1.2232(9)
O4 C18 1.3206(9)
O4 H4 0.8400
O5 C20 1.3591(8)
O5 C21 1.4269(10)
N1 C5 1.3779(9)
N1 C13 1.3834(9)
N1 H1 0.8800
C1 C2 1.3879(11)
C1 C15 1.4078(11)
C1 H1A 0.9500
C2 C3 1.4009(10)
C2 H2 0.9500
C3 C13 1.4271(10)
C3 C4 1.4347(9)
C4 C5 1.3601(9)
C4 C16 1.4975(10)
C5 C6 1.4921(9)
C6 C7 1.5164(9)
C6 C17 1.5686(10)
C6 H6 1.0000
C7 C19 1.3942(9)
C7 C8 1.3961(9)
C8 C9 1.3949(10)
C8 H8 0.9500
C9 C10 1.3974(9)
C10 C20 1.3973(10)
C11 H11A 0.9800
C11 H11B 0.9800
C11 H11C 0.9800
C12 H12A 0.9800
C12 H12B 0.9800
C12 H12C 0.9800
C13 C14 1.3980(10)
C14 C15 1.3857(11)
C14 H14 0.9500
C15 H15 0.9500
C16 C17 1.5719(10)
C16 H16A 0.9900
C16 H16B 0.9900
C17 C18 1.5078(9)
C17 H17 1.0000
C19 C20 1.3961(9)
C19 H19 0.9500
C21 H21A 0.9800
C21 H21B 0.9800
C21 H21C 0.9800

loop_
_geom_hbond_atom_site_label_D
_geom_hbond_atom_site_label_H
_geom_hbond_atom_site_label_A
_geom_hbond_site_symmetry_A
_geom_hbond_distance_DH
_geom_hbond_distance_HA
_geom_hbond_distance_DA
_geom_hbond_angle_DHA
O4 H4 O3 2_655 0.84 1.84 2.6748(8) 176
N1 H1 O1 2_666 0.88 2.20 2.9041(8) 136
C12 H12B O2 2_756 0.98 2.62 3.3905(11) 137

_cod_database_fobs_code 2240688
